data_7215049
loop_
_publ_author_name
'Fern\'andez-Palacio, Francisco'
'Restrepo, Jimmy'
'G\'alvez, Santos'
'G\'omez-Sal, Pilar'
'Mosquera, Marta E. G.'

_publ_section_title
;
 Functionalized aminocarboxylate moieties as linkers for coordination
 polymers: influence of the substituents in the dimensionality of the
 final structure
;
_journal_issue 16
_journal_name_full CrystEngComm
_journal_page_first 3376
_journal_paper_doi 10.1039/c3ce42615g
_journal_volume 16
_journal_year 2014
_chemical_compound_source 'synthesis as described'
_chemical_formula_moiety 'C68 H56 N12 O12 Zn2'
_chemical_formula_sum 'C68 H56 N12 O12 Zn2'
_chemical_formula_weight 1363.99
_chemical_name_systematic
;
 ?
;
_space_group_crystal_system monoclinic
_space_group_IT_number 14
_space_group_name_Hall '-P 2yn'
_space_group_name_H-M_alt 'P 1 21/n 1'
_symmetry_space_group_name_Hall '-P 2yn'
_symmetry_space_group_name_H-M 'P 1 21/n 1'
_atom_sites_solution_hydrogens geom
_atom_sites_solution_primary direct
_atom_sites_solution_secondary difmap
_audit_conform_dict_location ftp://ftp.iucr.org/pub/cif_core.dic
_audit_conform_dict_name cif_core.dic
_audit_conform_dict_version 2.4
_audit_creation_date 2012-06-12T10:13:12-00:00
_audit_creation_method 'WinGX routine CIF_UPDATE'
_cell_angle_alpha 90
_cell_angle_beta 104.910(8)
_cell_angle_gamma 90
_cell_formula_units_Z 2
_cell_length_a 9.9100(9)
_cell_length_b 16.496(3)
_cell_length_c 18.716(3)
_cell_measurement_reflns_used 214
_cell_measurement_temperature 200(2)
_cell_measurement_theta_max 16.11
_cell_measurement_theta_min 3.32
_cell_measurement_wavelength 0.71073
_cell_volume 2956.6(8)
_computing_cell_refinement 'Dirax/lsq (Duisenberg & Schreurs, 1989-2000)'
_computing_data_collection 'Collect (Bruker AXS BV, 1997-2004)'
_computing_data_reduction 'EvalCCD (Duisenberg & Schreurs 1990-2000)'
_computing_molecular_graphics 'Ortep-3 for Windows (Farrugia, 1997)'
_computing_publication_material 'WinGX publication routines (Farrugia, 1999)'
_computing_structure_refinement 'SHELXL-97 (Sheldrick, 2008)'
_computing_structure_solution 'SIR2004 (Giacovazzo et al, 2004)'
_diffrn_ambient_temperature 200(2)
_diffrn_detector 'CCD plate'
_diffrn_detector_area_resol_mean 9
_diffrn_measured_fraction_theta_full 0.975
_diffrn_measured_fraction_theta_max 0.975
_diffrn_measurement_device '95mm CCD camera on \k-goniostat'
_diffrn_measurement_device_type KappaCCD
_diffrn_measurement_method 'CCD rotation images, thick slices'
_diffrn_orient_matrix_type X=UH
_diffrn_orient_matrix_UB_11 0.01
_diffrn_orient_matrix_UB_12 0
_diffrn_orient_matrix_UB_13 0
_diffrn_orient_matrix_UB_21 0
_diffrn_orient_matrix_UB_22 0.01
_diffrn_orient_matrix_UB_23 0
_diffrn_orient_matrix_UB_31 0
_diffrn_orient_matrix_UB_32 0
_diffrn_orient_matrix_UB_33 0.01
_diffrn_radiation_monochromator graphite
_diffrn_radiation_probe x-ray
_diffrn_radiation_type MoK\a
_diffrn_radiation_wavelength 0.71073
_diffrn_reflns_av_R_equivalents 0.1251
_diffrn_reflns_av_unetI/netI 0.0958
_diffrn_reflns_limit_h_max 12
_diffrn_reflns_limit_h_min -12
_diffrn_reflns_limit_k_max 20
_diffrn_reflns_limit_k_min -21
_diffrn_reflns_limit_l_max 24
_diffrn_reflns_limit_l_min -24
_diffrn_reflns_number 23854
_diffrn_reflns_theta_full 27.51
_diffrn_reflns_theta_max 27.51
_diffrn_reflns_theta_min 3.26
_diffrn_source 'Enraf Nonius FR590'
_exptl_absorpt_coefficient_mu 0.89
_exptl_absorpt_correction_type none
_exptl_crystal_colour yellow
_exptl_crystal_density_diffrn 1.532
_exptl_crystal_density_method 'not measured'
_exptl_crystal_description prism
_exptl_crystal_F_000 1408
_exptl_crystal_size_max 0.35
_exptl_crystal_size_mid 0.29
_exptl_crystal_size_min 0.15
_refine_diff_density_max 0.491
_refine_diff_density_min -0.943
_refine_diff_density_rms 0.098
_refine_ls_extinction_method none
_refine_ls_goodness_of_fit_ref 1.093
_refine_ls_hydrogen_treatment mixed
_refine_ls_matrix_type full
_refine_ls_number_parameters 444
_refine_ls_number_reflns 6634
_refine_ls_number_restraints 0
_refine_ls_restrained_S_all 1.093
_refine_ls_R_factor_all 0.1197
_refine_ls_R_factor_gt 0.0574
_refine_ls_shift/su_max 0.001
_refine_ls_shift/su_mean 0
_refine_ls_structure_factor_coef Fsqd
_refine_ls_weighting_details 'calc w=1/[\s^2^(Fo^2^)+(0.0176P)^2^+7.1911P] where P=(Fo^2^+2Fc^2^)/3'
_refine_ls_weighting_scheme calc
_refine_ls_wR_factor_gt 0.1075
_refine_ls_wR_factor_ref 0.1351
_reflns_number_gt 4235
_reflns_number_total 6634
_reflns_threshold_expression >2\s(I)
_cod_data_source_file c3ce42615g2.cif
_cod_data_source_block 4
_cod_database_code 7215049

loop_
_space_group_symop_operation_xyz
'x, y, z'
'-x+1/2, y+1/2, -z+1/2'
'-x, -y, -z'
'x-1/2, -y-1/2, z-1/2'

loop_
_atom_site_label
_atom_site_type_symbol
_atom_site_fract_x
_atom_site_fract_y
_atom_site_fract_z
_atom_site_U_iso_or_equiv
_atom_site_adp_type
_atom_site_occupancy
_atom_site_symmetry_multiplicity
_atom_site_calc_flag
_atom_site_refinement_flags
Zn1 Zn 0.59272(5) 0.07355(3) 0.45722(2) 0.02294(13) Uani 1 1 d .
N3 N 0.5046(4) 0.1783(2) 0.49939(19) 0.0270(8) Uani 1 1 d .
N4 N 1.0311(4) 0.0945(3) 0.8954(2) 0.0355(9) Uani 1 1 d .
N6 N 1.1857(5) 0.2952(3) 0.2798(3) 0.0428(10) Uani 1 1 d .
N8 N 0.1821(4) 0.4979(2) 0.6460(2) 0.0362(9) Uani 1 1 d .
N15 N 0.6973(3) -0.04073(19) 0.43120(18) 0.0253(7) Uani 1 1 d .
N16 N 1.1227(4) -0.3672(2) 0.3735(2) 0.0365(9) Uani 1 1 d .
O1 O 0.6800(3) 0.04613(17) 0.56349(15) 0.0310(7) Uani 1 1 d .
O2 O 0.4196(3) 0.04819(16) 0.38161(15) 0.0295(7) Uani 1 1 d .
O3 O 0.7401(3) 0.12650(16) 0.42211(16) 0.0295(7) Uani 1 1 d .
O4 O 0.6181(3) 0.23482(19) 0.3701(2) 0.0423(8) Uani 1 1 d .
O5 O 1.0036(4) 0.40454(17) 0.30624(18) 0.0356(7) Uani 1 1 d .
O6 O 0.8294(3) -0.01724(18) 0.88904(15) 0.0364(7) Uani 1 1 d .
H4 H 0.7643 -0.0495 0.8814 0.055 Uiso 1 1 calc R
C1 C 0.7241(4) 0.1926(2) 0.3848(2) 0.0259(9) Uani 1 1 d .
C2 C 0.8500(4) 0.2179(2) 0.3597(2) 0.0227(8) Uani 1 1 d .
C3 C 0.8661(4) 0.2999(2) 0.3429(2) 0.0252(9) Uani 1 1 d .
H3 H 0.7985 0.3374 0.3471 0.03 Uiso 1 1 calc R
C4 C 0.9803(4) 0.3251(2) 0.3203(2) 0.0253(9) Uani 1 1 d .
C5 C 1.0792(4) 0.2690(3) 0.3088(2) 0.0277(9) Uani 1 1 d .
C6 C 1.0622(4) 0.1875(2) 0.3251(2) 0.0271(9) Uani 1 1 d .
H6 H 1.1266 0.1493 0.3183 0.032 Uiso 1 1 calc R
C7 C 0.9499(4) 0.1632(2) 0.3515(2) 0.0257(9) Uani 1 1 d .
H7 H 0.9419 0.1091 0.3638 0.031 Uiso 1 1 calc R
C11 C 0.6718(4) 0.0061(2) 0.6188(2) 0.0214(8) Uani 1 1 d .
C12 C 0.7731(4) 0.0242(2) 0.6902(2) 0.0197(8) Uani 1 1 d .
C13 C 0.8814(4) 0.0796(2) 0.6946(2) 0.0266(9) Uani 1 1 d .
H13 H 0.8955 0.1019 0.6515 0.032 Uiso 1 1 calc R
C14 C 0.9677(4) 0.1016(3) 0.7619(2) 0.0294(9) Uani 1 1 d .
H14 H 1.04 0.138 0.7635 0.035 Uiso 1 1 calc R
C15 C 0.9486(4) 0.0705(2) 0.8274(2) 0.0244(8) Uani 1 1 d .
C16 C 0.8433(4) 0.0123(2) 0.8236(2) 0.0240(8) Uani 1 1 d .
C17 C 0.7576(4) -0.0097(2) 0.7558(2) 0.0225(8) Uani 1 1 d .
H17 H 0.6881 -0.0481 0.7539 0.027 Uiso 1 1 calc R
C20 C 0.3805(4) 0.2085(3) 0.4640(2) 0.0316(10) Uani 1 1 d .
H20 H 0.3324 0.1833 0.4204 0.038 Uiso 1 1 calc R
C21 C 0.3191(5) 0.2744(3) 0.4877(2) 0.0333(10) Uani 1 1 d .
H21 H 0.2315 0.2921 0.461 0.04 Uiso 1 1 calc R
C22 C 0.3897(4) 0.3144(2) 0.5522(2) 0.0283(9) Uani 1 1 d .
C23 C 0.5205(4) 0.2848(3) 0.5877(3) 0.0340(10) Uani 1 1 d .
H23 H 0.5728 0.3101 0.6302 0.041 Uiso 1 1 calc R
C24 C 0.5736(4) 0.2173(3) 0.5598(2) 0.0316(10) Uani 1 1 d .
H24 H 0.6617 0.1986 0.5847 0.038 Uiso 1 1 calc R
C25 C 0.3226(4) 0.3810(2) 0.5835(2) 0.0281(9) Uani 1 1 d .
C26 C 0.2261(5) 0.4335(3) 0.5401(2) 0.0355(10) Uani 1 1 d .
H26 H 0.2059 0.4306 0.4888 0.043 Uiso 1 1 calc R
C27 C 0.1607(5) 0.4899(3) 0.5738(3) 0.0383(11) Uani 1 1 d .
H27 H 0.0969 0.5247 0.5436 0.046 Uiso 1 1 calc R
C28 C 0.3505(5) 0.3910(3) 0.6595(2) 0.0355(10) Uani 1 1 d .
H28 H 0.4177 0.3592 0.6911 0.043 Uiso 1 1 calc R
C29 C 0.2769(5) 0.4489(3) 0.6876(3) 0.0389(11) Uani 1 1 d .
H29 H 0.2949 0.4538 0.7387 0.047 Uiso 1 1 calc R
C30 C 0.8278(4) -0.0525(2) 0.4728(2) 0.0274(9) Uani 1 1 d .
H30 H 0.8628 -0.0169 0.5117 0.033 Uiso 1 1 calc R
C31 C 0.9127(4) -0.1145(2) 0.4611(2) 0.0254(9) Uani 1 1 d .
H31 H 1.003 -0.1197 0.4911 0.03 Uiso 1 1 calc R
C32 C 0.8621(4) -0.1694(2) 0.4038(2) 0.0234(8) Uani 1 1 d .
C33 C 0.7293(4) -0.1559(2) 0.3597(2) 0.0283(9) Uani 1 1 d .
H33 H 0.6926 -0.1898 0.3197 0.034 Uiso 1 1 calc R
C34 C 0.6504(4) -0.0916(2) 0.3749(2) 0.0278(9) Uani 1 1 d .
H34 H 0.561 -0.0837 0.3445 0.033 Uiso 1 1 calc R
C35 C 0.9488(4) -0.2387(2) 0.3921(2) 0.0233(8) Uani 1 1 d .
C36 C 1.0508(4) -0.2709(3) 0.4511(2) 0.0304(10) Uani 1 1 d .
H36 H 1.0625 -0.2499 0.4984 0.037 Uiso 1 1 calc R
C37 C 1.1342(5) -0.3335(3) 0.4393(2) 0.0340(10) Uani 1 1 d .
H37 H 1.2022 -0.3533 0.4795 0.041 Uiso 1 1 calc R
C38 C 1.0239(5) -0.3374(3) 0.3172(3) 0.0397(11) Uani 1 1 d .
H38 H 1.0142 -0.36 0.2707 0.048 Uiso 1 1 calc R
C39 C 0.9353(5) -0.2748(3) 0.3239(2) 0.0312(10) Uani 1 1 d .
H39 H 0.8671 -0.2572 0.2829 0.037 Uiso 1 1 calc R
H1N H 0.988(6) 0.083(3) 0.930(3) 0.060(18) Uiso 1 1 d .
H1O H 0.934(5) 0.432(3) 0.315(3) 0.047(16) Uiso 1 1 d .
H2N H 1.064(4) 0.139(3) 0.899(2) 0.020(12) Uiso 1 1 d .
H3N H 1.259(6) 0.268(3) 0.285(3) 0.041(15) Uiso 1 1 d .
H4N H 1.197(7) 0.348(4) 0.274(4) 0.09(2) Uiso 1 1 d .

loop_
_atom_site_aniso_label
_atom_site_aniso_U_11
_atom_site_aniso_U_22
_atom_site_aniso_U_33
_atom_site_aniso_U_23
_atom_site_aniso_U_13
_atom_site_aniso_U_12
Zn1 0.0259(2) 0.0197(2) 0.0223(2) 0.0013(2) 0.00450(18) -0.0048(2)
N3 0.0282(18) 0.0247(19) 0.0293(18) 0.0029(15) 0.0094(15) -0.0045(14)
N4 0.040(2) 0.029(2) 0.035(2) -0.0064(17) 0.0048(19) -0.0096(18)
N6 0.040(3) 0.040(3) 0.055(3) 0.000(2) 0.025(2) -0.007(2)
N8 0.041(2) 0.024(2) 0.044(2) -0.0002(17) 0.0125(19) -0.0034(17)
N15 0.0277(18) 0.0190(17) 0.0284(18) -0.0013(14) 0.0059(15) -0.0018(14)
N16 0.040(2) 0.028(2) 0.039(2) -0.0073(17) 0.0074(18) 0.0040(17)
O1 0.0390(17) 0.0311(16) 0.0213(14) 0.0036(12) 0.0047(13) -0.0005(13)
O2 0.0311(16) 0.0257(16) 0.0273(15) -0.0011(12) -0.0006(13) -0.0060(12)
O3 0.0313(15) 0.0200(15) 0.0388(17) 0.0102(13) 0.0115(14) 0.0013(12)
O4 0.0371(18) 0.0346(18) 0.061(2) 0.0196(16) 0.0225(17) 0.0112(15)
O5 0.0430(19) 0.0194(16) 0.049(2) 0.0066(13) 0.0192(16) -0.0064(14)
O6 0.0469(19) 0.0381(18) 0.0232(15) 0.0007(13) 0.0075(14) -0.0163(15)
C1 0.036(2) 0.020(2) 0.021(2) 0.0021(16) 0.0047(18) -0.0014(18)
C2 0.028(2) 0.019(2) 0.0205(19) 0.0014(15) 0.0048(17) -0.0019(16)
C3 0.030(2) 0.021(2) 0.023(2) 0.0021(16) 0.0038(18) 0.0006(17)
C4 0.031(2) 0.023(2) 0.0191(19) 0.0005(16) 0.0024(17) -0.0065(17)
C5 0.029(2) 0.031(2) 0.024(2) 0.0000(17) 0.0092(18) -0.0072(18)
C6 0.030(2) 0.026(2) 0.024(2) -0.0060(17) 0.0055(18) 0.0005(18)
C7 0.032(2) 0.022(2) 0.0206(19) -0.0009(16) 0.0025(17) -0.0049(17)
C11 0.023(2) 0.0160(19) 0.025(2) -0.0060(16) 0.0066(17) 0.0056(15)
C12 0.0220(19) 0.0147(19) 0.0233(19) -0.0016(15) 0.0073(16) 0.0005(15)
C13 0.026(2) 0.027(2) 0.029(2) 0.0052(18) 0.0111(18) -0.0043(18)
C14 0.026(2) 0.029(2) 0.035(2) 0.0020(18) 0.0099(19) -0.0071(17)
C15 0.0243(19) 0.0196(19) 0.027(2) -0.0024(17) 0.0024(16) 0.0015(17)
C16 0.029(2) 0.019(2) 0.025(2) 0.0025(16) 0.0086(18) 0.0001(16)
C17 0.0230(19) 0.0160(19) 0.028(2) 0.0004(16) 0.0050(17) -0.0010(15)
C20 0.031(2) 0.038(3) 0.025(2) -0.0009(19) 0.0052(19) -0.0003(19)
C21 0.035(2) 0.036(3) 0.028(2) 0.0054(19) 0.005(2) 0.006(2)
C22 0.037(2) 0.018(2) 0.032(2) 0.0021(17) 0.013(2) -0.0049(17)
C23 0.030(2) 0.028(2) 0.039(3) -0.0055(19) 0.000(2) -0.0022(18)
C24 0.024(2) 0.027(2) 0.040(3) -0.0034(19) 0.0018(19) -0.0028(18)
C25 0.027(2) 0.024(2) 0.033(2) 0.0030(18) 0.0076(19) -0.0055(17)
C26 0.040(2) 0.033(2) 0.032(2) 0.004(2) 0.005(2) 0.002(2)
C27 0.038(3) 0.028(2) 0.045(3) 0.004(2) 0.003(2) 0.002(2)
C28 0.043(3) 0.027(2) 0.031(2) 0.0022(19) 0.000(2) 0.005(2)
C29 0.053(3) 0.032(3) 0.033(2) -0.0034(19) 0.012(2) 0.000(2)
C30 0.029(2) 0.021(2) 0.031(2) -0.0040(17) 0.0066(18) -0.0027(17)
C31 0.022(2) 0.028(2) 0.025(2) -0.0001(17) 0.0033(17) -0.0032(17)
C32 0.030(2) 0.018(2) 0.023(2) 0.0010(16) 0.0078(17) -0.0050(16)
C33 0.034(2) 0.024(2) 0.025(2) -0.0037(17) 0.0036(18) -0.0009(18)
C34 0.032(2) 0.025(2) 0.026(2) -0.0005(17) 0.0066(18) 0.0006(17)
C35 0.023(2) 0.023(2) 0.024(2) -0.0015(16) 0.0057(17) -0.0031(16)
C36 0.035(2) 0.030(2) 0.024(2) -0.0037(18) 0.0045(19) -0.0011(18)
C37 0.030(2) 0.034(3) 0.033(2) -0.002(2) 0.0013(19) 0.0043(19)
C38 0.043(3) 0.038(3) 0.034(2) -0.013(2) 0.002(2) 0.007(2)
C39 0.034(2) 0.029(2) 0.028(2) -0.0025(18) 0.0033(19) 0.0024(19)

loop_
_atom_type_symbol
_atom_type_description
_atom_type_scat_dispersion_real
_atom_type_scat_dispersion_imag
_atom_type_scat_source
C C 0.0033 0.0016 'International Tables Vol C Tables 4.2.6.8 and 6.1.1.4'
H H 0 0 'International Tables Vol C Tables 4.2.6.8 and 6.1.1.4'
N N 0.0061 0.0033 'International Tables Vol C Tables 4.2.6.8 and 6.1.1.4'
O O 0.0106 0.006 'International Tables Vol C Tables 4.2.6.8 and 6.1.1.4'
Zn Zn 0.2839 1.4301 'International Tables Vol C Tables 4.2.6.8 and 6.1.1.4'

loop_
_exptl_crystal_face_index_h
_exptl_crystal_face_index_k
_exptl_crystal_face_index_l
_exptl_crystal_face_perp_dist
9 -8 0 0.192
2 5 -1 0.165
-6 12 -1 0.196
-2 -3 1 0.079
1 1 -2 0.174
-1 -1 2 0.078
3 -1 9 0.225
-4 1 -13 0.247
2 6 -1 0.116
2 -9 1 0.188
1 1 -2 0.127
-15 1 16 0.118
1 3 -4 0.151
1 -8 -7 0.19
-1 14 15 0.191
-3 1 -4 0.177
4 -11 -5 0.182
-2 -5 4 0.076
2 1 0 0.183

loop_
_geom_angle_atom_site_label_1
_geom_angle_atom_site_label_2
_geom_angle_atom_site_label_3
_geom_angle
_geom_angle_site_symmetry_1
_geom_angle_site_symmetry_3
O3 Zn1 O2 116.21(12) . .
O3 Zn1 O1 105.37(12) . .
O2 Zn1 O1 137.66(12) . .
O3 Zn1 N3 99.88(12) . .
O2 Zn1 N3 94.17(12) . .
O1 Zn1 N3 86.00(12) . .
O3 Zn1 N15 82.92(12) . .
O2 Zn1 N15 91.78(12) . .
O1 Zn1 N15 85.47(12) . .
N3 Zn1 N15 171.46(13) . .
C24 N3 C20 116.7(4) . .
C24 N3 Zn1 121.8(3) . .
C20 N3 Zn1 121.4(3) . .
C27 N8 C29 116.2(4) . .
C34 N15 C30 117.2(3) . .
C34 N15 Zn1 127.4(3) . .
C30 N15 Zn1 115.0(3) . .
C37 N16 C38 116.6(4) . .
C11 O1 Zn1 146.9(3) . .
C11 O2 Zn1 129.9(3) 3_656 .
C1 O3 Zn1 124.4(3) . .
O4 C1 O3 125.6(4) . .
O4 C1 C2 120.2(4) . .
O3 C1 C2 114.2(4) . .
C7 C2 C3 118.6(4) . .
C7 C2 C1 122.2(3) . .
C3 C2 C1 119.2(4) . .
C4 C3 C2 120.7(4) . .
O5 C4 C3 122.9(4) . .
O5 C4 C5 116.3(4) . .
C3 C4 C5 120.8(4) . .
N6 C5 C6 122.4(4) . .
N6 C5 C4 119.4(4) . .
C6 C5 C4 118.2(4) . .
C7 C6 C5 120.5(4) . .
C2 C7 C6 121.1(4) . .
O1 C11 O2 124.4(4) . 3_656
O1 C11 C12 117.9(3) . .
O2 C11 C12 117.7(3) 3_656 .
C17 C12 C13 117.9(4) . .
C17 C12 C11 120.8(3) . .
C13 C12 C11 121.2(3) . .
C14 C13 C12 120.9(4) . .
C13 C14 C15 121.2(4) . .
N4 C15 C14 121.7(4) . .
N4 C15 C16 119.8(4) . .
C14 C15 C16 118.5(4) . .
O6 C16 C17 123.6(4) . .
O6 C16 C15 116.5(3) . .
C17 C16 C15 119.9(4) . .
C16 C17 C12 121.6(4) . .
N3 C20 C21 124.3(4) . .
C20 C21 C22 119.3(4) . .
C23 C22 C21 116.6(4) . .
C23 C22 C25 122.1(4) . .
C21 C22 C25 121.1(4) . .
C22 C23 C24 120.0(4) . .
N3 C24 C23 123.1(4) . .
C28 C25 C26 116.9(4) . .
C28 C25 C22 120.2(4) . .
C26 C25 C22 122.9(4) . .
C27 C26 C25 119.2(4) . .
N8 C27 C26 124.5(4) . .
C29 C28 C25 119.0(4) . .
N8 C29 C28 124.0(4) . .
N15 C30 C31 123.5(4) . .
C30 C31 C32 119.4(4) . .
C33 C32 C31 117.0(4) . .
C33 C32 C35 122.4(4) . .
C31 C32 C35 120.5(4) . .
C32 C33 C34 120.1(4) . .
N15 C34 C33 122.8(4) . .
C39 C35 C36 116.3(4) . .
C39 C35 C32 123.3(4) . .
C36 C35 C32 120.4(4) . .
C37 C36 C35 120.1(4) . .
N16 C37 C36 123.4(4) . .
N16 C38 C39 123.9(4) . .
C38 C39 C35 119.6(4) . .

loop_
_geom_bond_atom_site_label_1
_geom_bond_atom_site_label_2
_geom_bond_distance
_geom_bond_site_symmetry_2
Zn1 O3 1.955(3) .
Zn1 O2 1.967(3) .
Zn1 O1 2.006(3) .
Zn1 N3 2.174(4) .
Zn1 N15 2.264(3) .
N3 C24 1.328(5) .
N3 C20 1.334(5) .
N4 C15 1.382(5) .
N6 C5 1.375(6) .
N8 C27 1.319(6) .
N8 C29 1.329(6) .
N15 C34 1.334(5) .
N15 C30 1.341(5) .
N16 C37 1.329(6) .
N16 C38 1.334(6) .
O1 C11 1.249(5) .
O2 C11 1.272(5) 3_656
O3 C1 1.282(5) .
O4 C1 1.231(5) .
O5 C4 1.368(5) .
O6 C16 1.357(5) .
C1 C2 1.501(6) .
C2 C7 1.376(6) .
C2 C3 1.408(5) .
C3 C4 1.370(6) .
C4 C5 1.404(6) .
C5 C6 1.399(6) .
C6 C7 1.387(6) .
C11 O2 1.272(5) 3_656
C11 C12 1.480(5) .
C12 C17 1.393(5) .
C12 C13 1.396(5) .
C13 C14 1.377(6) .
C14 C15 1.386(6) .
C15 C16 1.405(5) .
C16 C17 1.382(5) .
C20 C21 1.373(6) .
C21 C22 1.396(6) .
C22 C23 1.384(6) .
C22 C25 1.482(6) .
C23 C24 1.389(6) .
C25 C28 1.386(6) .
C25 C26 1.387(6) .
C26 C27 1.377(6) .
C28 C29 1.385(6) .
C30 C31 1.377(6) .
C31 C32 1.394(5) .
C32 C33 1.380(6) .
C32 C35 1.480(5) .
C33 C34 1.390(6) .
C35 C39 1.383(6) .
C35 C36 1.397(6) .
C36 C37 1.376(6) .
C38 C39 1.381(6) .
